data_7712048
loop_
_publ_author_name
'Mitra, Mainak'
'Brinkmeier, Alexander'
'Li, Yong'
'Borrell, Margarida'
'Call, Arnau'
'Lloret Fillol, Julio'
'Richmond, Michael G.'
'Costas, Miquel'
'Nordlander, Ebbe'

_publ_section_title
;
 An investigation of steric influence on the reactivity of
 Fe<sup>V</sup>(O)(OH) tautomers in stereospecific C-H hydroxylation.
;
_journal_issue 12
_journal_name_full 'Dalton transactions (Cambridge, England : 2003)'
_journal_page_first 3596
_journal_page_last 3609
_journal_paper_doi 10.1039/d2dt00725h
_journal_volume 52
_journal_year 2023
_chemical_formula_moiety 'C17 H29 F6 Fe N5 O6 S2, C4 H10 O'
_chemical_formula_sum 'C21 H39 F6 Fe N5 O7 S2'
_chemical_formula_weight 707.54
_space_group_crystal_system monoclinic
_space_group_IT_number 14
_space_group_name_Hall '-P 2yn'
_space_group_name_H-M_alt 'P 1 21/n 1'
_atom_sites_solution_hydrogens geom
_audit_creation_method SHELXL-2013
_audit_update_record
;
2022-02-24 deposited with the CCDC.	2022-11-28 downloaded from the CCDC.
;
_cell_angle_alpha 90
_cell_angle_beta 92.782(3)
_cell_angle_gamma 90
_cell_formula_units_Z 4
_cell_length_a 8.9370(17)
_cell_length_b 16.024(3)
_cell_length_c 19.794(4)
_cell_measurement_reflns_used 3467
_cell_measurement_temperature 100(2)
_cell_measurement_theta_max 27.75
_cell_measurement_theta_min 2.42
_cell_volume 2831.3(9)
_computing_cell_refinement 'Bruker SMART'
_computing_data_collection 'Bruker SMART'
_computing_data_reduction 'Bruker SAINT'
_computing_molecular_graphics 'Bruker SHELXTL'
_computing_publication_material 'Bruker SHELXTL'
_computing_structure_refinement 'SHELXL-2013 (Sheldrick, 2013)'
_computing_structure_solution 'Bruker SHELXTL'
_diffrn_ambient_temperature 100(2)
_diffrn_measured_fraction_theta_full 0.998
_diffrn_measured_fraction_theta_max 0.928
_diffrn_measurement_device_type 'CCD area detector'
_diffrn_measurement_method 'phi and omega scans'
_diffrn_radiation_monochromator graphite
_diffrn_radiation_source 'sealed tube'
_diffrn_radiation_type MoK\a
_diffrn_radiation_wavelength 0.71073
_diffrn_reflns_av_R_equivalents 0.0502
_diffrn_reflns_av_unetI/netI 0.0730
_diffrn_reflns_Laue_measured_fraction_full 0.998
_diffrn_reflns_Laue_measured_fraction_max 0.928
_diffrn_reflns_limit_h_max 7
_diffrn_reflns_limit_h_min -11
_diffrn_reflns_limit_k_max 18
_diffrn_reflns_limit_k_min -20
_diffrn_reflns_limit_l_max 24
_diffrn_reflns_limit_l_min -25
_diffrn_reflns_number 16414
_diffrn_reflns_point_group_measured_fraction_full 0.998
_diffrn_reflns_point_group_measured_fraction_max 0.928
_diffrn_reflns_theta_full 25.242
_diffrn_reflns_theta_max 28.083
_diffrn_reflns_theta_min 1.636
_exptl_absorpt_coefficient_mu 0.771
_exptl_absorpt_correction_T_max 1.0
_exptl_absorpt_correction_T_min 0.707660
_exptl_absorpt_correction_type empirical
_exptl_absorpt_process_details 'SADABS v2.10 BRUKER 2001'
_exptl_crystal_colour colorless
_exptl_crystal_density_diffrn 1.660
_exptl_crystal_description prism
_exptl_crystal_F_000 1472
_exptl_crystal_size_max 0.30
_exptl_crystal_size_mid 0.15
_exptl_crystal_size_min 0.15
_platon_squeeze_details
;
TITL abg06 in P2(1)/n
CELL    8.9370   16.0250   19.7940     90.00     92.78     90.00
SPGR P21/n
# Note: Atoms in Void as Cxxx and Qxxx all others
C101 0.814 0.019 0.537 !      10.69 eA-3
C102 0.209 0.633 0.954 !       8.25 eA-3
C103 0.500 0.500 0.000 !       7.41 eA-3
C104 0.769 0.479 0.966 !       3.15 eA-3
C105 0.598 0.461 0.978 !       2.60 eA-3
C106 0.402 0.571 0.993 !       2.59 eA-3
C107 0.304 0.592 0.029 !       2.41 eA-3
C108 0.751 0.509 0.009 !       1.03 eA-3
Q109 0.729 0.061 0.520 !       1.02 eA-3
Q110 0.821 0.020 0.328 !       0.97 eA-3
C111 0.213 0.566 0.970 !       0.94 eA-3
Q112 0.559 0.119 0.840 !       0.91 eA-3
Q113 0.564 0.187 0.907 !       0.90 eA-3
Q114 0.255 0.705 0.793 !       0.88 eA-3
Q115 0.154 0.601 0.449 !       0.82 eA-3
Q116 0.910 0.642 0.373 !       0.81 eA-3
C117 0.217 0.669-0.002 !       0.81 eA-3
C118 0.344 0.991 0.475 !       0.81 eA-3
Q119 0.389 0.204 0.360 !       0.79 eA-3
Q120 0.550 0.509 0.331 !       0.79 eA-3
C121 0.257 0.066 0.423 !       0.76 eA-3
C122 0.068 0.943 0.507 !       0.76 eA-3
Q123 0.654 0.090 0.173 !       0.75 eA-3
Q124 0.063 0.789 0.406 !       0.74 eA-3
Q125 0.648 0.547 0.337 !       0.74 eA-3
Q126 0.337 0.624 0.933 !       0.74 eA-3
Q127 0.752 0.876 0.966 !       0.74 eA-3
C128 0.340 0.594 0.972 !       0.73 eA-3
Q129 0.403 0.075 0.514 !       0.73 eA-3
Q130 0.274 0.817 0.067 !       0.72 eA-3
Q131 0.657 0.875 0.838 !       0.69 eA-3
Q132 0.019 0.737 0.039 !       0.69 eA-3
Q133 0.843 0.624 0.078 !       0.69 eA-3
Q134 0.472 0.092 0.860 !       0.68 eA-3
Q135 0.834 0.378 0.984 !       0.67 eA-3
Q136 0.996 0.669 0.404 !       0.67 eA-3
Q137 0.873 0.236 0.155 !       0.67 eA-3
Q138 0.245 0.435 0.651 !       0.65 eA-3
Q139 0.253 0.485 0.548 !       0.65 eA-3
Q140 0.472 0.124 0.107 !       0.64 eA-3
Q141 0.033 0.293 0.868 !       0.64 eA-3
Q142 1.004 0.779 0.176 !       0.64 eA-3
Q143 0.711 0.325 0.063 !       0.63 eA-3
Q144 0.730 0.924 0.090 !       0.63 eA-3
Q145 0.525 0.031 0.202 !       0.62 eA-3
Q146 0.718 0.421 0.668 !       0.62 eA-3
Q147 0.969 0.391 0.018 !       0.61 eA-3
Q148 0.161 0.422 0.732 !       0.61 eA-3
Q149 0.678 0.270 0.531 !       0.61 eA-3
C150 0.788 0.056 0.574 !       0.61 eA-3
Q151 0.402 0.846 0.815 !       0.61 eA-3
Q152 0.035 0.814 0.201 !       0.60 eA-3
Q153 0.499 0.404 0.597 !       0.60 eA-3
Q154 0.762 0.858 0.551 !       0.60 eA-3
Q155 0.721 0.859 0.410 !       0.60 eA-3
Q156 0.903 0.468 0.706 !       0.60 eA-3
Q157 0.085 0.807 0.323 !       0.60 eA-3
Q158 0.649 0.593 0.386 !       0.59 eA-3
Q159 0.183 0.059 0.281 !       0.59 eA-3
Q160 0.376 0.857 0.706 !       0.59 eA-3
Q161 0.781 0.731 0.066 !       0.59 eA-3
Q162 0.437 0.826 0.893 !       0.59 eA-3
Q163 1.011 0.635 0.342 !       0.59 eA-3
Q164 0.072 0.343 0.482 !       0.59 eA-3
Q165 0.527 0.489 0.809 !       0.58 eA-3
Q166 0.133 0.780 0.080 !       0.58 eA-3
Q167 0.532 0.016 0.750 !       0.58 eA-3
Q168 0.244 0.783 0.438 !       0.58 eA-3
Q169 0.499 0.471 0.235 !       0.57 eA-3
Q170 0.398 0.876 0.109 !       0.56 eA-3
Q171 0.019 0.761 0.437 !       0.56 eA-3
Q172 0.312 0.908 0.163 !       0.56 eA-3
Q173 0.658 0.591 0.048 !       0.56 eA-3
Q174 1.001 0.542 0.733 !       0.56 eA-3
C175 0.404 0.153 0.564 !       0.56 eA-3
Q176 0.567 0.873 0.981 !       0.56 eA-3
Q177 0.870 0.359 0.577 !       0.56 eA-3
Q178 0.719 0.985 0.397 !       0.55 eA-3
Q179 0.497 0.872 0.658 !       0.55 eA-3
Q180 0.393 0.473 0.640 !       0.55 eA-3
Q181 0.424 0.373 0.988 !       0.55 eA-3
Q182 1.002 0.401 0.937 !       0.54 eA-3
Q183 0.346 0.158 0.676 !       0.54 eA-3
Q184 0.976 0.574 0.128 !       0.54 eA-3
Q185 0.285 0.913 0.735 !       0.54 eA-3
Q186 0.871 0.698 0.905 !       0.54 eA-3
Q187 0.874 0.828 0.511 !       0.54 eA-3
Q188 0.033 0.258 0.422 !       0.54 eA-3
Q189 0.331 0.409 0.004 !       0.54 eA-3
Q190 0.684 0.724 0.982 !       0.54 eA-3
Q191 0.951 0.672 0.255 !       0.54 eA-3
Q192 0.404 0.582 0.933 !       0.54 eA-3
Q193 0.063 0.592 0.687 !       0.54 eA-3
Q194 0.762 0.487 0.206 !       0.53 eA-3
Q195 0.556 0.064 0.096 !       0.53 eA-3
Q196 0.283 0.131 0.080 !       0.53 eA-3
Q197 0.554 0.972 0.281 !       0.53 eA-3
Q198 0.496 0.153 0.422 !       0.53 eA-3
Q199 0.183 0.822 0.457 !       0.53 eA-3
;
_refine_diff_density_max 0.571
_refine_diff_density_min -0.768
_refine_diff_density_rms 0.101
_refine_ls_extinction_method none
_refine_ls_goodness_of_fit_ref 1.096
_refine_ls_hydrogen_treatment constr
_refine_ls_matrix_type full
_refine_ls_number_parameters 338
_refine_ls_number_reflns 6388
_refine_ls_number_restraints 0
_refine_ls_restrained_S_all 1.096
_refine_ls_R_factor_all 0.0976
_refine_ls_R_factor_gt 0.0576
_refine_ls_shift/su_max 0.001
_refine_ls_shift/su_mean 0.000
_refine_ls_structure_factor_coef Fsqd
_refine_ls_weighting_details 'w=1/[\s^2^(Fo^2^)+(0.0482P)^2^+7.2424P] where P=(Fo^2^+2Fc^2^)/3'
_refine_ls_weighting_scheme calc
_refine_ls_wR_factor_gt 0.1346
_refine_ls_wR_factor_ref 0.1493
_reflns_Friedel_coverage 0.000
_reflns_number_gt 4253
_reflns_number_total 6388
_reflns_threshold_expression 'I > 2\s(I)'
_cod_data_source_file d2dt00725h2.cif
_cod_data_source_block abg06_sq_s
_cod_depositor_comments 'Adding full bibliography for 7712048.cif.'
_cod_original_cell_volume 2831.4(9)
_cod_original_sg_symbol_H-M 'P 21/n'
_cod_database_code 7712048
_shelx_space_group_comment
;
The symmetry employed for this shelxl refinement is uniquely defined
by the following loop, which should always be used as a source of
symmetry information in preference to the above space-group names.
They are only intended as comments.
;
_shelxl_version_number 2013-3

loop_
_space_group_symop_operation_xyz
'x, y, z'
'-x+1/2, y+1/2, -z+1/2'
'-x, -y, -z'
'x-1/2, -y-1/2, z-1/2'

loop_
_atom_site_label
_atom_site_type_symbol
_atom_site_fract_x
_atom_site_fract_y
_atom_site_fract_z
_atom_site_U_iso_or_equiv
_atom_site_adp_type
_atom_site_occupancy
_atom_site_site_symmetry_order
_atom_site_calc_flag
_atom_site_refinement_flags_posn
_atom_site_refinement_flags_adp
_atom_site_refinement_flags_occupancy
_atom_site_disorder_assembly
_atom_site_disorder_group
Fe1 Fe 0.80875(6) 0.59703(3) 0.29004(3) 0.01744(16) Uani 1 1 d . . . . .
S1 S 1.11368(12) 0.64961(7) 0.38325(6) 0.0221(2) Uani 1 1 d . . . . .
F1 F 1.2811(3) 0.7754(2) 0.42549(16) 0.0435(8) Uani 1 1 d . . . . .
C1 C 1.0658(5) 0.3883(2) 0.3613(2) 0.0196(9) Uani 1 1 d . . . . .
N1 N 0.9326(4) 0.4777(2) 0.29378(18) 0.0183(7) Uani 1 1 d . . . . .
O1 O 0.9531(3) 0.64823(18) 0.36510(16) 0.0241(7) Uani 1 1 d . . . . .
S2 S 1.01530(12) 0.71544(6) 0.17019(6) 0.0212(2) Uani 1 1 d . . . . .
F2 F 1.1122(4) 0.80738(18) 0.34827(16) 0.0457(8) Uani 1 1 d . . . . .
N2 N 0.9380(4) 0.4336(2) 0.35419(18) 0.0182(7) Uani 1 1 d . . . . .
C2 C 1.1453(4) 0.4033(3) 0.3055(2) 0.0203(9) Uani 1 1 d . . . . .
H2A H 1.2405 0.3807 0.2964 0.024 Uiso 1 1 calc R U . . .
O2 O 1.1526(4) 0.6087(2) 0.44521(18) 0.0425(9) Uani 1 1 d . . . . .
F3 F 1.0504(3) 0.78420(18) 0.45113(16) 0.0423(8) Uani 1 1 d . . . . .
C3 C 1.0608(4) 0.4577(2) 0.2645(2) 0.0189(9) Uani 1 1 d . . . . .
N3 N 0.6603(4) 0.5539(2) 0.37021(18) 0.0176(7) Uani 1 1 d . . . . .
O3 O 1.2054(3) 0.6340(2) 0.32774(17) 0.0304(8) Uani 1 1 d . . . . .
O4 O 0.9227(3) 0.65791(17) 0.20727(16) 0.0222(7) Uani 1 1 d . . . . .
F4 F 0.9985(4) 0.7599(2) 0.04282(15) 0.0475(8) Uani 1 1 d . . . . .
N4 N 0.6155(4) 0.5536(2) 0.22572(19) 0.0213(8) Uani 1 1 d . . . . .
C4 C 1.1002(5) 0.3315(3) 0.4206(2) 0.0294(11) Uani 1 1 d . . . . .
H4A H 1.0280 0.2854 0.4197 0.044 Uiso 1 1 calc R U . . .
H4B H 1.0932 0.3629 0.4627 0.044 Uiso 1 1 calc R U . . .
H4C H 1.2017 0.3090 0.4178 0.044 Uiso 1 1 calc R U . . .
F5 F 0.7850(3) 0.72830(18) 0.08279(15) 0.0381(7) Uani 1 1 d . . . . .
O5 O 0.9948(4) 0.80221(18) 0.18725(17) 0.0291(8) Uani 1 1 d . . . . .
N5 N 0.6563(4) 0.7082(2) 0.2959(2) 0.0263(9) Uani 1 1 d . . . . .
C5 C 1.0994(5) 0.4905(3) 0.1970(2) 0.0260(10) Uani 1 1 d . . . . .
H5A H 1.0075 0.5072 0.1715 0.039 Uiso 1 1 calc R U . . .
H5B H 1.1502 0.4469 0.1720 0.039 Uiso 1 1 calc R U . . .
H5C H 1.1657 0.5389 0.2030 0.039 Uiso 1 1 calc R U . . .
O6 O 1.1663(3) 0.68896(19) 0.16242(17) 0.0287(7) Uani 1 1 d . . . . .
F6 F 0.9397(4) 0.63116(18) 0.05973(15) 0.0424(8) Uani 1 1 d . . . . .
C6 C 0.8046(5) 0.4223(2) 0.3935(2) 0.0201(9) Uani 1 1 d . . . . .
H6A H 0.8302 0.3842 0.4317 0.024 Uiso 1 1 calc R U . . .
H6B H 0.7260 0.3948 0.3644 0.024 Uiso 1 1 calc R U . . .
C7 C 0.7404(5) 0.5022(3) 0.4215(2) 0.0221(9) Uani 1 1 d . . . . .
H7A H 0.6708 0.4876 0.4571 0.027 Uiso 1 1 calc R U . . .
H7B H 0.8232 0.5354 0.4430 0.027 Uiso 1 1 calc R U . . .
C8 C 0.5281(5) 0.5096(3) 0.3379(2) 0.0211(9) Uani 1 1 d . . . . .
H8A H 0.4394 0.5466 0.3384 0.025 Uiso 1 1 calc R U . . .
H8B H 0.5067 0.4592 0.3647 0.025 Uiso 1 1 calc R U . . .
C9 C 0.5542(5) 0.4844(3) 0.2658(2) 0.0214(9) Uani 1 1 d . . . . .
H9A H 0.6249 0.4368 0.2661 0.026 Uiso 1 1 calc R U . . .
H9B H 0.4583 0.4655 0.2437 0.026 Uiso 1 1 calc R U . . .
C10 C 0.6630(5) 0.5212(3) 0.1600(2) 0.0278(10) Uani 1 1 d . . . . .
H10A H 0.5752 0.5008 0.1334 0.042 Uiso 1 1 calc R U . . .
H10B H 0.7343 0.4754 0.1680 0.042 Uiso 1 1 calc R U . . .
H10C H 0.7108 0.5661 0.1353 0.042 Uiso 1 1 calc R U . . .
C11 C 0.5025(5) 0.6223(3) 0.2143(3) 0.0278(10) Uani 1 1 d . . . . .
H11A H 0.4179 0.6134 0.2440 0.033 Uiso 1 1 calc R U . . .
H11B H 0.4625 0.6206 0.1668 0.033 Uiso 1 1 calc R U . . .
C12 C 0.5716(5) 0.7072(3) 0.2290(3) 0.0310(11) Uani 1 1 d . . . . .
H12A H 0.6401 0.7216 0.1929 0.037 Uiso 1 1 calc R U . . .
H12B H 0.4914 0.7499 0.2288 0.037 Uiso 1 1 calc R U . . .
C13 C 0.7376(5) 0.7878(3) 0.3045(3) 0.0373(13) Uani 1 1 d . . . . .
H13A H 0.6669 0.8343 0.2988 0.056 Uiso 1 1 calc R U . . .
H13B H 0.8135 0.7920 0.2705 0.056 Uiso 1 1 calc R U . . .
H13C H 0.7865 0.7901 0.3498 0.056 Uiso 1 1 calc R U . . .
C14 C 0.5549(5) 0.6966(3) 0.3521(3) 0.0277(11) Uani 1 1 d . . . . .
H14A H 0.4557 0.6777 0.3335 0.033 Uiso 1 1 calc R U . . .
H14B H 0.5410 0.7507 0.3750 0.033 Uiso 1 1 calc R U . . .
C15 C 0.6155(5) 0.6330(3) 0.4035(2) 0.0233(10) Uani 1 1 d . . . . .
H15A H 0.7034 0.6569 0.4291 0.028 Uiso 1 1 calc R U . . .
H15B H 0.5378 0.6207 0.4361 0.028 Uiso 1 1 calc R U . . .
C16 C 1.1415(5) 0.7607(3) 0.4030(2) 0.0283(11) Uani 1 1 d . . . . .
C17 C 0.9311(5) 0.7085(3) 0.0854(3) 0.0304(11) Uani 1 1 d . . . . .

loop_
_atom_site_aniso_label
_atom_site_aniso_U_11
_atom_site_aniso_U_22
_atom_site_aniso_U_33
_atom_site_aniso_U_23
_atom_site_aniso_U_13
_atom_site_aniso_U_12
Fe1 0.0108(3) 0.0103(3) 0.0313(4) 0.0002(3) 0.0011(2) 0.0005(2)
S1 0.0153(5) 0.0228(5) 0.0280(6) -0.0031(5) -0.0001(4) -0.0008(4)
F1 0.0225(14) 0.0548(19) 0.0533(19) -0.0253(16) 0.0014(14) -0.0154(14)
C1 0.016(2) 0.0108(19) 0.032(2) -0.0010(17) -0.0031(18) 0.0000(16)
N1 0.0161(17) 0.0139(16) 0.025(2) 0.0018(15) 0.0014(15) 0.0012(14)
O1 0.0173(15) 0.0206(15) 0.0346(18) -0.0082(13) 0.0013(13) -0.0008(12)
S2 0.0183(5) 0.0133(5) 0.0320(6) 0.0044(4) 0.0010(5) -0.0007(4)
F2 0.054(2) 0.0306(16) 0.052(2) 0.0019(15) 0.0001(16) -0.0172(15)
N2 0.0157(17) 0.0109(15) 0.028(2) -0.0003(14) -0.0009(15) 0.0023(13)
C2 0.0126(19) 0.0147(19) 0.034(2) -0.0024(18) -0.0001(17) 0.0012(16)
O2 0.050(2) 0.038(2) 0.039(2) 0.0041(17) -0.0086(18) 0.0052(18)
F3 0.0289(15) 0.0362(16) 0.063(2) -0.0235(15) 0.0153(15) -0.0099(13)
C3 0.016(2) 0.0077(17) 0.033(2) -0.0062(17) 0.0012(18) -0.0011(15)
N3 0.0118(16) 0.0106(16) 0.030(2) -0.0010(14) -0.0001(15) 0.0022(13)
O3 0.0168(15) 0.0383(19) 0.0365(19) -0.0157(16) 0.0057(14) -0.0019(14)
O4 0.0164(14) 0.0160(14) 0.0345(18) 0.0057(13) 0.0048(13) 0.0005(12)
F4 0.054(2) 0.0498(19) 0.0378(17) 0.0207(15) -0.0041(15) -0.0187(16)
N4 0.0155(17) 0.0153(17) 0.033(2) 0.0044(15) -0.0005(16) 0.0025(14)
C4 0.026(2) 0.022(2) 0.040(3) 0.003(2) 0.000(2) 0.0106(19)
F5 0.0340(16) 0.0356(16) 0.0437(18) 0.0051(14) -0.0086(14) 0.0043(13)
O5 0.0291(18) 0.0119(14) 0.046(2) 0.0010(14) -0.0009(16) -0.0032(13)
N5 0.0157(18) 0.0087(16) 0.055(3) 0.0024(17) 0.0095(18) 0.0005(14)
C5 0.024(2) 0.017(2) 0.038(3) 0.0025(19) 0.008(2) 0.0061(18)
O6 0.0217(16) 0.0234(16) 0.042(2) 0.0079(14) 0.0087(15) 0.0018(13)
F6 0.0490(19) 0.0340(16) 0.0443(18) -0.0106(14) 0.0025(15) 0.0007(14)
C6 0.017(2) 0.016(2) 0.027(2) 0.0011(17) 0.0000(18) -0.0003(16)
C7 0.020(2) 0.020(2) 0.027(2) -0.0019(18) 0.0043(19) 0.0029(17)
C8 0.015(2) 0.0129(19) 0.036(3) 0.0016(18) -0.0004(18) -0.0020(16)
C9 0.014(2) 0.0156(19) 0.034(3) 0.0038(18) -0.0031(18) -0.0023(16)
C10 0.026(2) 0.030(2) 0.027(3) 0.000(2) -0.002(2) -0.003(2)
C11 0.016(2) 0.024(2) 0.043(3) 0.005(2) -0.003(2) 0.0064(18)
C12 0.017(2) 0.022(2) 0.054(3) 0.011(2) 0.007(2) 0.0087(19)
C13 0.025(3) 0.009(2) 0.078(4) -0.003(2) 0.014(3) -0.0008(18)
C14 0.017(2) 0.0120(19) 0.055(3) -0.002(2) 0.011(2) 0.0013(17)
C15 0.019(2) 0.017(2) 0.034(3) -0.0097(19) 0.0069(19) -0.0026(17)
C16 0.019(2) 0.032(3) 0.034(3) -0.006(2) 0.000(2) -0.009(2)
C17 0.028(3) 0.021(2) 0.042(3) 0.002(2) 0.001(2) -0.004(2)

loop_
_atom_type_symbol
_atom_type_description
_atom_type_scat_dispersion_real
_atom_type_scat_dispersion_imag
_atom_type_scat_source
C C 0.0033 0.0016 'International Tables Vol C Tables 4.2.6.8 and 6.1.1.4'
H H 0.0000 0.0000 'International Tables Vol C Tables 4.2.6.8 and 6.1.1.4'
N N 0.0061 0.0033 'International Tables Vol C Tables 4.2.6.8 and 6.1.1.4'
O O 0.0106 0.0060 'International Tables Vol C Tables 4.2.6.8 and 6.1.1.4'
S S 0.1246 0.1234 'International Tables Vol C Tables 4.2.6.8 and 6.1.1.4'
F F 0.0171 0.0103 'International Tables Vol C Tables 4.2.6.8 and 6.1.1.4'
Fe Fe 0.3463 0.8444 'International Tables Vol C Tables 4.2.6.8 and 6.1.1.4'

loop_
_geom_angle_atom_site_label_1
_geom_angle_atom_site_label_2
_geom_angle_atom_site_label_3
_geom_angle
_geom_angle_site_symmetry_1
_geom_angle_site_symmetry_3
_geom_angle_publ_flag
O1 Fe1 O4 93.63(12) . . ?
O1 Fe1 N4 166.72(12) . . ?
O4 Fe1 N4 95.04(13) . . ?
O1 Fe1 N1 91.44(12) . . ?
O4 Fe1 N1 99.18(12) . . ?
N4 Fe1 N1 97.08(13) . . ?
O1 Fe1 N3 89.07(12) . . ?
O4 Fe1 N3 169.11(11) . . ?
N4 Fe1 N3 80.60(13) . . ?
N1 Fe1 N3 91.28(12) . . ?
O1 Fe1 N5 90.41(13) . . ?
O4 Fe1 N5 89.44(12) . . ?
N4 Fe1 N5 79.64(14) . . ?
N1 Fe1 N5 171.04(13) . . ?
N3 Fe1 N5 79.98(13) . . ?
O2 S1 O3 117.4(2) . . ?
O2 S1 O1 113.7(2) . . ?
O3 S1 O1 113.72(19) . . ?
O2 S1 C16 103.8(2) . . ?
O3 S1 C16 104.9(2) . . ?
O1 S1 C16 100.83(19) . . ?
N2 C1 C2 107.0(4) . . ?
N2 C1 C4 122.9(4) . . ?
C2 C1 C4 130.0(4) . . ?
C3 N1 N2 104.7(3) . . ?
C3 N1 Fe1 128.8(3) . . ?
N2 N1 Fe1 117.8(2) . . ?
S1 O1 Fe1 138.23(18) . . ?
O6 S2 O5 116.21(19) . . ?
O6 S2 O4 115.30(18) . . ?
O5 S2 O4 114.14(19) . . ?
O6 S2 C17 103.6(2) . . ?
O5 S2 C17 103.0(2) . . ?
O4 S2 C17 101.9(2) . . ?
C1 N2 N1 110.8(3) . . ?
C1 N2 C6 125.6(3) . . ?
N1 N2 C6 121.7(3) . . ?
C1 C2 C3 107.0(4) . . ?
C1 C2 H2A 126.5 . . ?
C3 C2 H2A 126.5 . . ?
N1 C3 C2 110.4(4) . . ?
N1 C3 C5 122.6(4) . . ?
C2 C3 C5 127.0(4) . . ?
C7 N3 C15 107.8(3) . . ?
C7 N3 C8 112.1(3) . . ?
C15 N3 C8 111.6(3) . . ?
C7 N3 Fe1 112.4(2) . . ?
C15 N3 Fe1 103.5(2) . . ?
C8 N3 Fe1 109.2(3) . . ?
S2 O4 Fe1 161.6(2) . . ?
C10 N4 C9 109.6(3) . . ?
C10 N4 C11 110.1(4) . . ?
C9 N4 C11 111.4(3) . . ?
C10 N4 Fe1 111.5(3) . . ?
C9 N4 Fe1 103.1(3) . . ?
C11 N4 Fe1 110.9(3) . . ?
C1 C4 H4A 109.5 . . ?
C1 C4 H4B 109.5 . . ?
H4A C4 H4B 109.5 . . ?
C1 C4 H4C 109.5 . . ?
H4A C4 H4C 109.5 . . ?
H4B C4 H4C 109.5 . . ?
C13 N5 C14 109.8(4) . . ?
C13 N5 C12 109.7(4) . . ?
C14 N5 C12 111.2(3) . . ?
C13 N5 Fe1 113.3(3) . . ?
C14 N5 Fe1 109.4(2) . . ?
C12 N5 Fe1 103.2(3) . . ?
C3 C5 H5A 109.5 . . ?
C3 C5 H5B 109.5 . . ?
H5A C5 H5B 109.5 . . ?
C3 C5 H5C 109.5 . . ?
H5A C5 H5C 109.5 . . ?
H5B C5 H5C 109.5 . . ?
N2 C6 C7 114.9(3) . . ?
N2 C6 H6A 108.6 . . ?
C7 C6 H6A 108.6 . . ?
N2 C6 H6B 108.6 . . ?
C7 C6 H6B 108.6 . . ?
H6A C6 H6B 107.5 . . ?
N3 C7 C6 113.7(4) . . ?
N3 C7 H7A 108.8 . . ?
C6 C7 H7A 108.8 . . ?
N3 C7 H7B 108.8 . . ?
C6 C7 H7B 108.8 . . ?
H7A C7 H7B 107.7 . . ?
N3 C8 C9 112.1(3) . . ?
N3 C8 H8A 109.2 . . ?
C9 C8 H8A 109.2 . . ?
N3 C8 H8B 109.2 . . ?
C9 C8 H8B 109.2 . . ?
H8A C8 H8B 107.9 . . ?
N4 C9 C8 112.4(3) . . ?
N4 C9 H9A 109.1 . . ?
C8 C9 H9A 109.1 . . ?
N4 C9 H9B 109.1 . . ?
C8 C9 H9B 109.1 . . ?
H9A C9 H9B 107.8 . . ?
N4 C10 H10A 109.5 . . ?
N4 C10 H10B 109.5 . . ?
H10A C10 H10B 109.5 . . ?
N4 C10 H10C 109.5 . . ?
H10A C10 H10C 109.5 . . ?
H10B C10 H10C 109.5 . . ?
N4 C11 C12 111.3(4) . . ?
N4 C11 H11A 109.4 . . ?
C12 C11 H11A 109.4 . . ?
N4 C11 H11B 109.4 . . ?
C12 C11 H11B 109.4 . . ?
H11A C11 H11B 108.0 . . ?
N5 C12 C11 111.3(4) . . ?
N5 C12 H12A 109.4 . . ?
C11 C12 H12A 109.4 . . ?
N5 C12 H12B 109.4 . . ?
C11 C12 H12B 109.4 . . ?
H12A C12 H12B 108.0 . . ?
N5 C13 H13A 109.5 . . ?
N5 C13 H13B 109.5 . . ?
H13A C13 H13B 109.5 . . ?
N5 C13 H13C 109.5 . . ?
H13A C13 H13C 109.5 . . ?
H13B C13 H13C 109.5 . . ?
N5 C14 C15 112.1(3) . . ?
N5 C14 H14A 109.2 . . ?
C15 C14 H14A 109.2 . . ?
N5 C14 H14B 109.2 . . ?
C15 C14 H14B 109.2 . . ?
H14A C14 H14B 107.9 . . ?
N3 C15 C14 111.5(4) . . ?
N3 C15 H15A 109.3 . . ?
C14 C15 H15A 109.3 . . ?
N3 C15 H15B 109.3 . . ?
C14 C15 H15B 109.3 . . ?
H15A C15 H15B 108.0 . . ?
F1 C16 F2 108.6(4) . . ?
F1 C16 F3 107.8(4) . . ?
F2 C16 F3 108.6(4) . . ?
F1 C16 S1 111.0(3) . . ?
F2 C16 S1 110.7(3) . . ?
F3 C16 S1 110.1(3) . . ?
F5 C17 F4 107.2(4) . . ?
F5 C17 F6 106.1(4) . . ?
F4 C17 F6 107.0(4) . . ?
F5 C17 S2 112.4(3) . . ?
F4 C17 S2 111.4(3) . . ?
F6 C17 S2 112.3(3) . . ?

loop_
_geom_bond_atom_site_label_1
_geom_bond_atom_site_label_2
_geom_bond_distance
_geom_bond_site_symmetry_2
_geom_bond_publ_flag
Fe1 O1 2.088(3) . ?
Fe1 O4 2.199(3) . ?
Fe1 N4 2.208(4) . ?
Fe1 N1 2.209(3) . ?
Fe1 N3 2.227(3) . ?
Fe1 N5 2.250(3) . ?
S1 O2 1.419(4) . ?
S1 O3 1.425(3) . ?
S1 O1 1.462(3) . ?
S1 C16 1.836(5) . ?
F1 C16 1.326(5) . ?
C1 N2 1.355(5) . ?
C1 C2 1.362(6) . ?
C1 C4 1.506(6) . ?
N1 C3 1.347(5) . ?
N1 N2 1.388(5) . ?
S2 O6 1.430(3) . ?
S2 O5 1.445(3) . ?
S2 O4 1.460(3) . ?
S2 C17 1.809(5) . ?
F2 C16 1.332(6) . ?
N2 C6 1.466(5) . ?
C2 C3 1.389(6) . ?
C2 H2A 0.9500 . ?
F3 C16 1.337(5) . ?
C3 C5 1.493(6) . ?
N3 C7 1.470(5) . ?
N3 C15 1.492(5) . ?
N3 C8 1.495(5) . ?
F4 C17 1.343(5) . ?
N4 C10 1.481(6) . ?
N4 C9 1.484(5) . ?
N4 C11 1.504(5) . ?
C4 H4A 0.9800 . ?
C4 H4B 0.9800 . ?
C4 H4C 0.9800 . ?
F5 C17 1.342(5) . ?
N5 C13 1.474(5) . ?
N5 C14 1.480(6) . ?
N5 C12 1.493(7) . ?
C5 H5A 0.9800 . ?
C5 H5B 0.9800 . ?
C5 H5C 0.9800 . ?
F6 C17 1.343(5) . ?
C6 C7 1.519(6) . ?
C6 H6A 0.9900 . ?
C6 H6B 0.9900 . ?
C7 H7A 0.9900 . ?
C7 H7B 0.9900 . ?
C8 C9 1.514(6) . ?
C8 H8A 0.9900 . ?
C8 H8B 0.9900 . ?
C9 H9A 0.9900 . ?
C9 H9B 0.9900 . ?
C10 H10A 0.9800 . ?
C10 H10B 0.9800 . ?
C10 H10C 0.9800 . ?
C11 C12 1.516(6) . ?
C11 H11A 0.9900 . ?
C11 H11B 0.9900 . ?
C12 H12A 0.9900 . ?
C12 H12B 0.9900 . ?
C13 H13A 0.9800 . ?
C13 H13B 0.9800 . ?
C13 H13C 0.9800 . ?
C14 C15 1.521(6) . ?
C14 H14A 0.9900 . ?
C14 H14B 0.9900 . ?
C15 H15A 0.9900 . ?
C15 H15B 0.9900 . ?

loop_
_geom_torsion_atom_site_label_1
_geom_torsion_atom_site_label_2
_geom_torsion_atom_site_label_3
_geom_torsion_atom_site_label_4
_geom_torsion
_geom_torsion_site_symmetry_1
_geom_torsion_site_symmetry_2
_geom_torsion_site_symmetry_3
_geom_torsion_site_symmetry_4
_geom_torsion_publ_flag
O2 S1 O1 Fe1 -114.3(3) . . . . ?
O3 S1 O1 Fe1 23.5(4) . . . . ?
C16 S1 O1 Fe1 135.2(3) . . . . ?
C2 C1 N2 N1 0.5(5) . . . . ?
C4 C1 N2 N1 -177.5(4) . . . . ?
C2 C1 N2 C6 164.9(4) . . . . ?
C4 C1 N2 C6 -13.1(6) . . . . ?
C3 N1 N2 C1 0.1(4) . . . . ?
Fe1 N1 N2 C1 -150.5(3) . . . . ?
C3 N1 N2 C6 -165.1(3) . . . . ?
Fe1 N1 N2 C6 44.3(4) . . . . ?
N2 C1 C2 C3 -0.8(5) . . . . ?
C4 C1 C2 C3 177.0(4) . . . . ?
N2 N1 C3 C2 -0.5(4) . . . . ?
Fe1 N1 C3 C2 145.5(3) . . . . ?
N2 N1 C3 C5 178.6(4) . . . . ?
Fe1 N1 C3 C5 -35.3(6) . . . . ?
C1 C2 C3 N1 0.8(5) . . . . ?
C1 C2 C3 C5 -178.3(4) . . . . ?
O6 S2 O4 Fe1 93.3(6) . . . . ?
O5 S2 O4 Fe1 -45.0(6) . . . . ?
C17 S2 O4 Fe1 -155.3(6) . . . . ?
C1 N2 C6 C7 132.7(4) . . . . ?
N1 N2 C6 C7 -64.4(5) . . . . ?
C15 N3 C7 C6 -175.2(3) . . . . ?
C8 N3 C7 C6 61.6(4) . . . . ?
Fe1 N3 C7 C6 -61.8(4) . . . . ?
N2 C6 C7 N3 74.3(5) . . . . ?
C7 N3 C8 C9 -108.2(4) . . . . ?
C15 N3 C8 C9 130.8(4) . . . . ?
Fe1 N3 C8 C9 17.0(4) . . . . ?
C10 N4 C9 C8 170.2(3) . . . . ?
C11 N4 C9 C8 -67.7(5) . . . . ?
Fe1 N4 C9 C8 51.3(4) . . . . ?
N3 C8 C9 N4 -47.9(5) . . . . ?
C10 N4 C11 C12 -105.0(4) . . . . ?
C9 N4 C11 C12 133.2(4) . . . . ?
Fe1 N4 C11 C12 18.9(5) . . . . ?
C13 N5 C12 C11 172.7(4) . . . . ?
C14 N5 C12 C11 -65.5(4) . . . . ?
Fe1 N5 C12 C11 51.7(4) . . . . ?
N4 C11 C12 N5 -49.3(5) . . . . ?
C13 N5 C14 C15 -104.4(4) . . . . ?
C12 N5 C14 C15 133.9(4) . . . . ?
Fe1 N5 C14 C15 20.5(4) . . . . ?
C7 N3 C15 C14 170.5(3) . . . . ?
C8 N3 C15 C14 -66.0(4) . . . . ?
Fe1 N3 C15 C14 51.3(4) . . . . ?
N5 C14 C15 N3 -50.3(5) . . . . ?
O2 S1 C16 F1 57.9(4) . . . . ?
O3 S1 C16 F1 -65.8(4) . . . . ?
O1 S1 C16 F1 175.8(3) . . . . ?
O2 S1 C16 F2 178.5(3) . . . . ?
O3 S1 C16 F2 54.8(4) . . . . ?
O1 S1 C16 F2 -63.6(3) . . . . ?
O2 S1 C16 F3 -61.4(4) . . . . ?
O3 S1 C16 F3 174.9(3) . . . . ?
O1 S1 C16 F3 56.5(4) . . . . ?
O6 S2 C17 F5 177.7(3) . . . . ?
O5 S2 C17 F5 -60.9(3) . . . . ?
O4 S2 C17 F5 57.7(3) . . . . ?
O6 S2 C17 F4 -61.9(4) . . . . ?
O5 S2 C17 F4 59.5(4) . . . . ?
O4 S2 C17 F4 178.0(3) . . . . ?
O6 S2 C17 F6 58.1(4) . . . . ?
O5 S2 C17 F6 179.6(3) . . . . ?
O4 S2 C17 F6 -61.9(4) . . . . ?

loop_
_platon_squeeze_void_nr
_platon_squeeze_void_average_x
_platon_squeeze_void_average_y
_platon_squeeze_void_average_z
_platon_squeeze_void_volume
_platon_squeeze_void_count_electrons
_platon_squeeze_void_content
1 -0.007 0.000 0.500 189 61 ' '
2 -0.041 0.500 0.000 189 61 ' '
